data_4322173
loop_
_publ_author_name
'Paulo P\'erez-Lourido'
'Jaime Romero'
'Jos\'e A. Garc\'ia-V\'azquez'
'Antonio Sousa'
'Kevin P. Maresca'
'Jon Zubieta'

_publ_section_title
;
 Synthesis and Characterization of Zinc and Cadmium Compounds with
 Arenephosphinothiol Ligands. Crystal and Molecular Structures of
 [Cd2{2-(Ph2PO)C6H4S}4], [Zn{2-(Ph2P)-6-(Me3Si)C6H3S}2],
 [Cd{2-(Ph2PO)-6-(Me3Si)C6H3S}2(CH3OH)], and [Zn{PhPO(C6H4S-2)2}(bipy)]
;
_journal_name_full 'Inorganic Chemistry'
_journal_page_first 3709
_journal_page_last 3715
_journal_paper_doi 10.1021/ic981405b
_journal_volume 38
_journal_year 1999
_chemical_formula_sum 'C46 H50 N2 P2 S2 Si2 Zn'
_chemical_formula_weight 878.49
_chemical_name_systematic
;
 ?
;
_space_group_IT_number 15
_symmetry_cell_setting monoclinic
_symmetry_space_group_name_Hall '-C 2yc'
_symmetry_space_group_name_H-M 'C 1 2/c 1'
_atom_sites_solution_hydrogens difmap
_atom_sites_solution_primary direct
_atom_sites_solution_secondary difmap
_audit_creation_method SHELXL
_cell_angle_alpha 90.00
_cell_angle_beta 113.84(3)
_cell_angle_gamma 90.00
_cell_formula_units_Z 4
_cell_length_a 21.332(4)
_cell_length_b 9.391(2)
_cell_length_c 25.938(5)
_cell_measurement_reflns_used 20
_cell_measurement_temperature 293(2)
_cell_measurement_theta_max 15
_cell_measurement_theta_min 10
_cell_volume 4753(2)
_computing_structure_refinement 'SHELXL-93 (Sheldrick, 1993)'
_computing_structure_solution 'SHELXS-86 (Sheldrick, 1990)'
_diffrn_ambient_temperature 293(2)
_diffrn_measurement_device 'Nicolet P3'
_diffrn_measurement_method theta/2theta
_diffrn_radiation_monochromator beta-filter
_diffrn_radiation_source 'fine-focus sealed tube'
_diffrn_radiation_type CuK\a
_diffrn_radiation_wavelength 1.54178
_diffrn_reflns_av_R_equivalents 0.0488
_diffrn_reflns_av_sigmaI/netI 0.0416
_diffrn_reflns_limit_h_max 7
_diffrn_reflns_limit_h_min -21
_diffrn_reflns_limit_k_max 10
_diffrn_reflns_limit_k_min -9
_diffrn_reflns_limit_l_max 28
_diffrn_reflns_limit_l_min -25
_diffrn_reflns_number 4546
_diffrn_reflns_theta_max 57.46
_diffrn_reflns_theta_min 4.53
_diffrn_standards_decay_% 1.3
_diffrn_standards_interval_count 100
_diffrn_standards_number 3
_exptl_absorpt_coefficient_mu 2.899
_exptl_absorpt_correction_T_max .663
_exptl_absorpt_correction_T_min .439
_exptl_absorpt_correction_type numeric
_exptl_crystal_colour colourless
_exptl_crystal_density_diffrn 1.228
_exptl_crystal_description prism
_exptl_crystal_F_000 1840
_exptl_crystal_size_max 0.35
_exptl_crystal_size_mid 0.35
_exptl_crystal_size_min 0.15
_refine_diff_density_max 0.371
_refine_diff_density_min -0.273
_refine_diff_density_rms 0.044
_refine_ls_extinction_coef 0.00062(7)
_refine_ls_extinction_expression Fc^*^=kFc[1+0.001xFc^2^\l^3^/sin(2\q)]^-1/4^
_refine_ls_extinction_method SHELXL
_refine_ls_goodness_of_fit_all 1.029
_refine_ls_goodness_of_fit_obs 1.030
_refine_ls_hydrogen_treatment refined
_refine_ls_matrix_type full
_refine_ls_number_parameters 350
_refine_ls_number_reflns 2564
_refine_ls_number_restraints 0
_refine_ls_restrained_S_all 1.029
_refine_ls_restrained_S_obs 1.030
_refine_ls_R_factor_all 0.0396
_refine_ls_R_factor_obs 0.0377
_refine_ls_shift/esd_max -0.627
_refine_ls_shift/esd_mean 0.173
_refine_ls_structure_factor_coef Fsqd
_refine_ls_weighting_details 'w=1/[\s^2^(Fo^2^)+(0.0496P)^2^+5.5423P] where P=(Fo^2^+2Fc^2^)/3'
_refine_ls_weighting_scheme calc
_refine_ls_wR_factor_all 0.0953
_refine_ls_wR_factor_obs 0.0949
_reflns_number_observed 2540
_reflns_number_total 2564
_reflns_observed_criterion >2sigma(I)
_cod_data_source_file ic981405b_2.cif
_cod_data_source_block Compound2
_cod_depositor_comments
;
The following automatic conversions were performed:

'_refine_ls_weighting_scheme' value 'calc
w=1/[\s^2^(Fo^2^)+(0.0496P)^2^+5.5423P] where P=(Fo^2^+2Fc^2^)/3' was
changed to 'calc'. New tag '_refine_ls_weighting_details' was
created. The value of the new tag was set to
'w=1/[\s^2^(Fo^2^)+(0.0496P)^2^+5.5423P] where P=(Fo^2^+2Fc^2^)/3'.

Automatic conversion script
Id: cif_fix_values 3143 2015-03-26 13:38:13Z robertas 
;
_cod_original_cell_volume 4752.8(16)
_cod_database_code 4322173

loop_
_symmetry_equiv_pos_as_xyz
'x, y, z'
'-x, y, -z+1/2'
'x+1/2, y+1/2, z'
'-x+1/2, y+1/2, -z+1/2'
'-x, -y, -z'
'x, -y, z-1/2'
'-x+1/2, -y+1/2, -z'
'x+1/2, -y+1/2, z-1/2'

loop_
_atom_site_aniso_label
_atom_site_aniso_U_11
_atom_site_aniso_U_22
_atom_site_aniso_U_33
_atom_site_aniso_U_23
_atom_site_aniso_U_13
_atom_site_aniso_U_12
Zn 0.0636(4) 0.0440(3) 0.0503(3) 0.000 0.0194(3) 0.000
S 0.0762(6) 0.0480(5) 0.0712(5) 0.0170(4) 0.0322(4) 0.0088(4)
P 0.0658(6) 0.0425(4) 0.0452(4) 0.0028(3) 0.0201(4) 0.0036(4)
Si 0.0888(8) 0.0829(7) 0.0715(6) 0.0266(5) 0.0314(5) -0.0082(6)
N 0.133(4) 0.179(5) 0.125(4) 0.011(4) 0.038(3) -0.010(4)
C1 0.062(2) 0.048(2) 0.049(2) -0.0011(14) 0.0198(15) -0.0046(15)
C2 0.067(2) 0.047(2) 0.046(2) 0.0013(13) 0.0221(14) 0.0047(15)
C3 0.084(3) 0.066(2) 0.061(2) 0.011(2) 0.031(2) 0.016(2)
C4 0.092(3) 0.085(3) 0.082(3) 0.010(2) 0.049(2) 0.023(2)
C5 0.091(3) 0.089(3) 0.068(2) 0.007(2) 0.045(2) 0.001(2)
C6 0.070(2) 0.061(2) 0.058(2) 0.004(2) 0.026(2) -0.003(2)
C7 0.067(2) 0.040(2) 0.048(2) 0.0055(13) 0.0182(15) 0.0054(15)
C8 0.077(3) 0.058(2) 0.054(2) 0.000(2) 0.023(2) 0.004(2)
C9 0.110(4) 0.075(3) 0.054(2) -0.005(2) 0.027(2) 0.011(3)
C10 0.103(4) 0.065(2) 0.059(2) -0.010(2) 0.003(2) 0.004(2)
C11 0.077(3) 0.078(3) 0.081(3) -0.007(2) 0.009(2) -0.012(2)
C12 0.074(3) 0.068(2) 0.070(2) -0.005(2) 0.025(2) -0.001(2)
C13 0.073(2) 0.045(2) 0.061(2) 0.0044(15) 0.028(2) 0.005(2)
C14 0.135(4) 0.052(2) 0.071(2) -0.003(2) 0.020(2) -0.002(2)
C15 0.140(4) 0.052(2) 0.108(4) -0.011(3) 0.029(3) -0.003(3)
C16 0.120(4) 0.046(2) 0.133(4) 0.022(3) 0.049(3) 0.010(2)
C17 0.142(4) 0.064(3) 0.091(3) 0.027(3) 0.044(3) 0.015(3)
C18 0.114(3) 0.054(2) 0.066(2) 0.011(2) 0.037(2) 0.007(2)
C19 0.116(4) 0.118(5) 0.069(3) 0.024(3) 0.016(3) -0.021(3)
C20 0.144(7) 0.196(10) 0.109(5) 0.068(6) 0.073(5) 0.011(6)
C21 0.131(5) 0.074(3) 0.126(5) 0.033(3) 0.033(4) -0.019(3)
C22 0.118(4) 0.101(4) 0.114(4) 0.012(3) 0.051(3) -0.008(3)
C23 0.145(7) 0.128(7) 0.143(7) -0.015(6) 0.020(6) -0.023(5)

loop_
_atom_site_label
_atom_site_type_symbol
_atom_site_fract_x
_atom_site_fract_y
_atom_site_fract_z
_atom_site_U_iso_or_equiv
_atom_site_thermal_displace_type
_atom_site_occupancy
_atom_site_calc_flag
_atom_site_refinement_flags
_atom_site_disorder_group
Zn Zn 0.5000 0.25338(6) 0.2500 0.0538(2) Uani 1 d S .
S S 0.45181(5) 0.13725(8) 0.30209(4) 0.0644(3) Uani 1 d . .
P P 0.39277(4) 0.37150(8) 0.20280(3) 0.0519(3) Uani 1 d . .
Si Si 0.39022(6) 0.10563(12) 0.39835(5) 0.0814(4) Uani 1 d . .
N N 0.4146(3) 0.5188(7) 0.0111(2) 0.150(2) Uani 1 d . .
C1 C 0.3823(2) 0.2481(3) 0.29619(12) 0.0539(8) Uani 1 d . .
C2 C 0.3550(2) 0.3524(3) 0.25338(12) 0.0535(8) Uani 1 d . .
C3 C 0.2990(2) 0.4328(4) 0.2499(2) 0.0699(10) Uani 1 d . .
C4 C 0.2691(2) 0.4131(5) 0.2871(2) 0.0818(12) Uani 1 d . .
C5 C 0.2966(2) 0.3122(5) 0.3294(2) 0.0784(11) Uani 1 d . .
C6 C 0.3533(2) 0.2304(4) 0.33580(13) 0.0629(9) Uani 1 d . .
C7 C 0.3403(2) 0.2686(3) 0.14163(12) 0.0532(8) Uani 1 d . .
C8 C 0.3660(2) 0.2392(4) 0.10167(13) 0.0641(9) Uani 1 d . .
C9 C 0.3282(3) 0.1570(5) 0.0546(2) 0.0814(12) Uani 1 d . .
C10 C 0.2663(3) 0.1025(4) 0.0482(2) 0.0849(13) Uani 1 d . .
C11 C 0.2406(2) 0.1292(5) 0.0876(2) 0.0862(12) Uani 1 d . .
C12 C 0.2779(2) 0.2126(4) 0.1345(2) 0.0718(10) Uani 1 d . .
C13 C 0.3833(2) 0.5582(3) 0.18200(13) 0.0592(8) Uani 1 d . .
C14 C 0.4076(3) 0.6599(4) 0.2237(2) 0.0934(14) Uani 1 d . .
C15 C 0.4072(3) 0.8030(5) 0.2095(2) 0.107(2) Uani 1 d . .
C16 C 0.3826(3) 0.8429(5) 0.1556(2) 0.100(2) Uani 1 d . .
C17 C 0.3580(3) 0.7448(5) 0.1140(2) 0.1000(15) Uani 1 d . .
C18 C 0.3578(2) 0.6006(4) 0.1269(2) 0.0780(11) Uani 1 d . .
C19 C 0.4790(3) 0.1584(8) 0.4448(2) 0.108(2) Uani 1 d . .
C20 C 0.3371(5) 0.1222(13) 0.4403(4) 0.143(3) Uani 1 d . .
C21 C 0.3886(4) -0.0827(6) 0.3765(3) 0.116(2) Uani 1 d . .
C22 C 0.4613(3) 0.5340(6) 0.0508(3) 0.110(2) Uani 1 d . .
C23 C 0.5209(6) 0.5501(12) 0.1031(4) 0.151(3) Uani 1 d . .
H3 H 0.2834(18) 0.4983(40) 0.2235(15) 0.077(11) Uiso 1 d . .
H4 H 0.2288(21) 0.4621(45) 0.2840(16) 0.099(13) Uiso 1 d . .
H5 H 0.2777(18) 0.3011(37) 0.3549(14) 0.072(10) Uiso 1 d . .
H8 H 0.4111(18) 0.2656(34) 0.1080(12) 0.056(10) Uiso 1 d . .
H9 H 0.3478(20) 0.1461(41) 0.0301(17) 0.090(13) Uiso 1 d . .
H10 H 0.2384(22) 0.0511(49) 0.0175(18) 0.106(14) Uiso 1 d . .
H11 H 0.1956(21) 0.0987(41) 0.0825(15) 0.085(12) Uiso 1 d . .
H12 H 0.2594(19) 0.2293(38) 0.1572(15) 0.073(12) Uiso 1 d . .
H14 H 0.4306(21) 0.6284(42) 0.2622(18) 0.095(13) Uiso 1 d . .
H15 H 0.4235(24) 0.8609(51) 0.2411(20) 0.115(16) Uiso 1 d . .
H16 H 0.3785(24) 0.9286(59) 0.1429(20) 0.128(18) Uiso 1 d . .
H17 H 0.3340(25) 0.7638(51) 0.0759(20) 0.124(17) Uiso 1 d . .
H18 H 0.3399(21) 0.5376(47) 0.0999(17) 0.098(14) Uiso 1 d . .
H191 H 0.4908(33) 0.1125(71) 0.4746(28) 0.170(26) Uiso 1 d . .
H192 H 0.5114(37) 0.1555(76) 0.4282(29) 0.194(33) Uiso 1 d . .
H193 H 0.4813(39) 0.2410(81) 0.4540(30) 0.187(37) Uiso 1 d . .
H201 H 0.3576(26) 0.0785(60) 0.4703(23) 0.126(19) Uiso 1 d . .
H202 H 0.3389(38) 0.2168(75) 0.4582(28) 0.182(38) Uiso 1 d . .
H203 H 0.2960(30) 0.0769(64) 0.4167(23) 0.137(25) Uiso 1 d . .
H211 H 0.3956(34) -0.1405(75) 0.4049(29) 0.175(27) Uiso 1 d . .
H212 H 0.3539(44) -0.1146(89) 0.3440(35) 0.201(40) Uiso 1 d . .
H213 H 0.4215(38) -0.1160(77) 0.3622(31) 0.198(37) Uiso 1 d . .
H231 H 0.5602(35) 0.5680(77) 0.0965(29) 0.177(33) Uiso 1 d . .
H232 H 0.5167(43) 0.6489(88) 0.1181(34) 0.250(38) Uiso 1 d . .
H233 H 0.5284(49) 0.4862(96) 0.1229(39) 0.293(50) Uiso 1 d . .

loop_
_atom_type_symbol
_atom_type_description
_atom_type_scat_dispersion_real
_atom_type_scat_dispersion_imag
_atom_type_scat_source
C C 0.0181 0.0091 'International Tables Vol C Tables 4.2.6.8 and 6.1.1.4'
H H 0.0000 0.0000 'International Tables Vol C Tables 4.2.6.8 and 6.1.1.4'
N N 0.0311 0.0180 'International Tables Vol C Tables 4.2.6.8 and 6.1.1.4'
Si Si 0.2541 0.3302 'International Tables Vol C Tables 4.2.6.8 and 6.1.1.4'
P P 0.2955 0.4335 'International Tables Vol C Tables 4.2.6.8 and 6.1.1.4'
S S 0.3331 0.5567 'International Tables Vol C Tables 4.2.6.8 and 6.1.1.4'
Zn Zn -1.5491 0.6778 'International Tables Vol C Tables 4.2.6.8 and 6.1.1.4'

loop_
_geom_angle_atom_site_label_1
_geom_angle_atom_site_label_2
_geom_angle_atom_site_label_3
_geom_angle
_geom_angle_site_symmetry_1
_geom_angle_site_symmetry_3
_geom_angle_publ_flag
S Zn S 122.82(5) . 2_655 ?
S Zn P 119.12(3) . 2_655 ?
S Zn P 87.60(3) 2_655 2_655 ?
S Zn P 87.60(3) . . ?
S Zn P 119.12(3) 2_655 . ?
P Zn P 124.62(5) 2_655 . ?
C1 S Zn 103.33(10) . . ?
C2 P C7 106.54(15) . . ?
C2 P C13 106.41(14) . . ?
C7 P C13 107.41(14) . . ?
C2 P Zn 101.39(10) . . ?
C7 P Zn 109.09(10) . . ?
C13 P Zn 124.61(11) . . ?
C19 Si C21 110.0(4) . . ?
C19 Si C20 107.5(4) . . ?
C21 Si C20 108.5(5) . . ?
C19 Si C6 110.7(2) . . ?
C21 Si C6 112.2(3) . . ?
C20 Si C6 107.9(3) . . ?
C6 C1 C2 119.5(3) . . ?
C6 C1 S 117.9(2) . . ?
C2 C1 S 122.6(2) . . ?
C3 C2 C1 119.8(3) . . ?
C3 C2 P 121.7(2) . . ?
C1 C2 P 118.5(2) . . ?
C4 C3 C2 121.1(4) . . ?
C3 C4 C5 118.7(4) . . ?
C6 C5 C4 122.9(4) . . ?
C5 C6 C1 117.9(3) . . ?
C5 C6 Si 119.1(3) . . ?
C1 C6 Si 123.0(3) . . ?
C12 C7 C8 118.7(3) . . ?
C12 C7 P 123.1(3) . . ?
C8 C7 P 118.2(3) . . ?
C7 C8 C9 120.2(4) . . ?
C10 C9 C8 120.3(4) . . ?
C9 C10 C11 120.2(4) . . ?
C10 C11 C12 119.7(5) . . ?
C7 C12 C11 120.8(4) . . ?
C18 C13 C14 118.8(3) . . ?
C18 C13 P 122.7(3) . . ?
C14 C13 P 118.3(3) . . ?
C13 C14 C15 120.1(4) . . ?
C16 C15 C14 120.5(5) . . ?
C15 C16 C17 120.4(4) . . ?
C16 C17 C18 120.4(4) . . ?
C13 C18 C17 119.8(4) . . ?
N C22 C23 178.1(8) . . ?

loop_
_geom_bond_atom_site_label_1
_geom_bond_atom_site_label_2
_geom_bond_distance
_geom_bond_site_symmetry_2
_geom_bond_publ_flag
Zn S 2.2791(9) . ?
Zn S 2.2791(9) 2_655 ?
Zn P 2.3871(11) 2_655 ?
Zn P 2.3871(11) . ?
S C1 1.768(3) . ?
P C2 1.804(3) . ?
P C7 1.808(3) . ?
P C13 1.821(3) . ?
Si C19 1.855(6) . ?
Si C21 1.854(7) . ?
Si C20 1.868(7) . ?
Si C6 1.895(3) . ?
N C22 1.116(7) . ?
C1 C6 1.407(4) . ?
C1 C2 1.417(4) . ?
C2 C3 1.385(5) . ?
C3 C4 1.369(5) . ?
C4 C5 1.387(5) . ?
C5 C6 1.384(5) . ?
C7 C12 1.373(5) . ?
C7 C8 1.383(5) . ?
C8 C9 1.393(5) . ?
C9 C10 1.362(6) . ?
C10 C11 1.364(6) . ?
C11 C12 1.394(5) . ?
C13 C18 1.366(5) . ?
C13 C14 1.377(5) . ?
C14 C15 1.392(6) . ?
C15 C16 1.333(7) . ?
C16 C17 1.354(7) . ?
C17 C18 1.396(6) . ?
C22 C23 1.444(10) . ?
